data_4038607
loop_
_publ_author_name
'Jian, Xue'
'Bai, Li-Gang'
'Zhang, Liang'
'Zhou, Yue'
'Lin, Xiao-Long'
'Mou, Neng-Jie'
'Xiao, Dong-Rong'
'Luo, Qun-Li'

_publ_section_title
;
 One-Pot Synthesis of 2,4-Diacyl Thiophenes from \a-Oxo Ketene
 Dithioacetals and Propargylic Alcohols.
;
_journal_name_full 'The Journal of organic chemistry'
_journal_paper_doi 10.1021/acs.joc.0c01093
_journal_year 2020
_chemical_formula_moiety 'C21 H19 I O2 S2'
_chemical_formula_sum 'C21 H19 I O2 S2'
_chemical_formula_weight 494.38
_space_group_crystal_system triclinic
_space_group_IT_number 2
_space_group_name_Hall '-P 1'
_space_group_name_H-M_alt 'P -1'
_atom_sites_solution_hydrogens geom
_atom_sites_solution_primary iterative
_audit_creation_date 2019-10-28
_audit_creation_method
;
Olex2 1.2
(compiled 2018.05.29 svn.r3508 for OlexSys, GUI svn.r5506)
;
_cell_angle_alpha 94.342(2)
_cell_angle_beta 106.336(2)
_cell_angle_gamma 116.570(3)
_cell_formula_units_Z 2
_cell_length_a 9.1035(3)
_cell_length_b 9.7637(3)
_cell_length_c 13.8594(4)
_cell_measurement_reflns_used 12282
_cell_measurement_temperature 295.9(3)
_cell_measurement_theta_max 71.6710
_cell_measurement_theta_min 5.1930
_cell_volume 1027.74(7)
_computing_cell_refinement 'CrysAlisPro 1.171.39.46e (Rigaku OD, 2018)'
_computing_data_collection 'CrysAlisPro 1.171.39.46e (Rigaku OD, 2018)'
_computing_data_reduction 'CrysAlisPro 1.171.39.46e (Rigaku OD, 2018)'
_computing_molecular_graphics 'Olex2 (Dolomanov et al., 2009)'
_computing_publication_material 'Olex2 (Dolomanov et al., 2009)'
_computing_structure_refinement 'ShelXL (Sheldrick, 2015)'
_computing_structure_solution
;
Superflip (Palatinus & Chapuis, 2007;Palatinus & van der Lee, 2008;
Palatinus et al., 2012)
;
_diffrn_ambient_environment air
_diffrn_ambient_temperature 295.9(3)
_diffrn_detector 'CCD plate'
_diffrn_detector_area_resol_mean 8.0243
_diffrn_detector_type EosS2
_diffrn_measured_fraction_theta_full 0.988
_diffrn_measured_fraction_theta_max 1.000
_diffrn_measurement_details
;
List of Runs (angles in degrees, time in seconds):

  # Type    Start    End  Width  t~exp~   \w     \q     \k     \f   Frames
--------------------------------------------------------------------------
  1  \w   -105.00 -17.00   1.00    1.00    --  -36.10 -38.00  30.00   88
  2  \w   -104.00  -9.00   1.00    1.00    --  -36.10 -77.00 150.00   95
  3  \w    -55.00  33.00   1.00    1.00    --  -36.10  38.00  30.00   88
  4  \w   -103.00 -19.00   1.00    1.00    --  -36.10 -57.00-120.00   84
  5  \w     24.00  90.00   1.00    1.00    --   36.10-126.00 -60.00   66
  6  \w     24.00  90.00   1.00    1.00    --   36.10-126.00  30.00   66
  7  \w     19.00 103.00   1.00    1.00    --   36.10  57.00 -60.00   84
  8  \w     19.00 103.00   1.00    1.00    --   36.10  57.00-150.00   84
  9  \w     24.00  90.00   1.00    1.00    --   36.10-126.00 150.00   66
 10  \w     38.00 112.00   1.00    1.05    --  107.97-112.00-150.00   74
 11  \w    101.00 178.00   1.00    1.05    --  107.97 112.00 -30.00   77
 12  \w     41.00 126.00   1.00    1.05    --  107.97 -61.00  90.00   85
 13  \w     40.00 125.00   1.00    1.05    --  107.97 -45.00 -60.00   85
 14  \w     39.00 110.00   1.00    1.05    --  107.97 -95.00  60.00   71
 15  \w    101.00 178.00   1.00    1.05    --  107.97 112.00  90.00   77
 16  \w     38.00 129.00   1.00    1.05    --  107.97 -30.00 120.00   91
 17  \w     40.00 125.00   1.00    1.05    --  107.97 -45.00   0.00   85
 18  \w     38.00 112.00   1.00    1.05    --  107.97-112.00  30.00   74
 19  \w     40.00 125.00   1.00    1.05    --  107.97 -45.00-180.00   85
 20  \w     91.00 176.00   1.00    1.05    --  107.97  45.00 150.00   85
 21  \w     39.00 110.00   1.00    1.05    --  107.97 -95.00 -90.00   71
 22  \w     70.00 178.00   1.00    1.05    --  107.97  15.00  90.00  108
 23  \w   -104.00  -9.00   1.00    1.00    --  -36.10 -77.00-150.00   95
 24  \w    -55.00  33.00   1.00    1.00    --  -36.10  38.00-150.00   88
 25  \w    -55.00  33.00   1.00    1.00    --  -36.10  38.00 120.00   88
 26  \w   -104.00  -9.00   1.00    1.00    --  -36.10 -77.00   0.00   95
 27  \w      9.00 104.00   1.00    1.00    --   36.10  77.00  90.00   95
 28  \w    -31.00  53.00   1.00    1.00    --   36.10 -57.00-120.00   84
 29  \w     70.00 178.00   1.00    1.05    --  107.97  15.00 -60.00  108
 30  \w     81.00 176.00   1.00    1.05    --  107.97  77.00   0.00   95
 31  \w     81.00 176.00   1.00    1.05    --  107.97  77.00-150.00   95
 32  \w     91.00 176.00   1.00    1.05    --  107.97  45.00 -60.00   85
 33  \w     81.00 176.00   1.00    1.05    --  107.97  77.00  90.00   95
 34  \w     87.00 178.00   1.00    1.05    --  107.97  30.00   0.00   91
 35  \w     81.00 176.00   1.00    1.05    --  107.97  77.00 150.00   95
 36  \w     90.00 175.00   1.00    1.05    --  107.97  61.00 120.00   85
 37  \w     81.00 176.00   1.00    1.05    --  107.97  77.00  60.00   95
 38  \w     81.00 176.00   1.00    1.05    --  107.97  77.00 -60.00   95
 39  \w     81.00 176.00   1.00    1.05    --  107.97  77.00-120.00   95
 40  \w     87.00 178.00   1.00    1.05    --  107.97  30.00-150.00   91
 41  \w   -107.00  -7.00   1.00    1.00    --  -36.10 -19.00  60.00  100
 42  \w   -105.00 -17.00   1.00    1.00    --  -36.10 -38.00-120.00   88
 43  \w      9.00 104.00   1.00    1.00    --   36.10  77.00 -30.00   95
 44  \w      9.00 104.00   1.00    1.00    --   36.10  77.00 150.00   95
 45  \w     19.00 103.00   1.00    1.00    --   36.10  57.00  90.00   84
 46  \w     24.00  90.00   1.00    1.00    --   36.10-126.00-120.00   66
 47  \w     81.00 137.00   1.00    1.05    --  107.97  77.00-180.00   56
;
_diffrn_measurement_device 'four-circle diffractometer'
_diffrn_measurement_device_type 'SuperNova, Dual, Cu at home/near, EosS2'
_diffrn_measurement_method '\w scans'
_diffrn_orient_matrix_type 'CrysAlisPro convention (1999,Acta A55,543-557)'
_diffrn_orient_matrix_UB_11 -0.1497512000
_diffrn_orient_matrix_UB_12 -0.1426002000
_diffrn_orient_matrix_UB_13 0.0164198000
_diffrn_orient_matrix_UB_21 -0.0249205000
_diffrn_orient_matrix_UB_22 0.1121795000
_diffrn_orient_matrix_UB_23 0.0698410000
_diffrn_orient_matrix_UB_31 -0.1336489000
_diffrn_orient_matrix_UB_32 0.0043645000
_diffrn_orient_matrix_UB_33 -0.0951460000
_diffrn_radiation_monochromator mirror
_diffrn_radiation_probe x-ray
_diffrn_radiation_type CuK\a
_diffrn_radiation_wavelength 1.54184
_diffrn_reflns_av_R_equivalents 0.0818
_diffrn_reflns_av_unetI/netI 0.0406
_diffrn_reflns_Laue_measured_fraction_full 0.988
_diffrn_reflns_Laue_measured_fraction_max 1.000
_diffrn_reflns_limit_h_max 10
_diffrn_reflns_limit_h_min -10
_diffrn_reflns_limit_k_max 11
_diffrn_reflns_limit_k_min -11
_diffrn_reflns_limit_l_max 16
_diffrn_reflns_limit_l_min -16
_diffrn_reflns_number 18080
_diffrn_reflns_point_group_measured_fraction_full 0.988
_diffrn_reflns_point_group_measured_fraction_max 1.000
_diffrn_reflns_theta_full 67.684
_diffrn_reflns_theta_max 67.063
_diffrn_reflns_theta_min 3.419
_diffrn_source 'micro-focus sealed X-ray tube'
_diffrn_source_type 'SuperNova (Cu) X-ray Source'
_exptl_absorpt_coefficient_mu 14.235
_exptl_absorpt_correction_T_max 1.00000
_exptl_absorpt_correction_T_min 0.25837
_exptl_absorpt_correction_type multi-scan
_exptl_absorpt_process_details
;
CrysAlisPro 1.171.39.46e (Rigaku Oxford Diffraction, 2018)
Empirical absorption correction using spherical harmonics,
 implemented in SCALE3 ABSPACK scaling algorithm.
;
_exptl_crystal_colour 'clear light colourless'
_exptl_crystal_colour_lustre clear
_exptl_crystal_colour_modifier light
_exptl_crystal_colour_primary colourless
_exptl_crystal_density_diffrn 1.598
_exptl_crystal_description block
_exptl_crystal_F_000 492
_exptl_crystal_size_max 0.39
_exptl_crystal_size_mid 0.38
_exptl_crystal_size_min 0.37
_refine_diff_density_max 1.763
_refine_diff_density_min -3.120
_refine_diff_density_rms 0.190
_refine_ls_extinction_method none
_refine_ls_goodness_of_fit_ref 1.041
_refine_ls_hydrogen_treatment constr
_refine_ls_matrix_type full
_refine_ls_number_parameters 238
_refine_ls_number_reflns 3664
_refine_ls_number_restraints 0
_refine_ls_restrained_S_all 1.041
_refine_ls_R_factor_all 0.0676
_refine_ls_R_factor_gt 0.0659
_refine_ls_shift/su_max 0.000
_refine_ls_shift/su_mean 0.000
_refine_ls_structure_factor_coef Fsqd
_refine_ls_weighting_details 'w=1/[\s^2^(Fo^2^)+(0.1300P)^2^+1.3581P] where P=(Fo^2^+2Fc^2^)/3'
_refine_ls_weighting_scheme calc
_refine_ls_wR_factor_gt 0.1721
_refine_ls_wR_factor_ref 0.1763
_reflns_Friedel_coverage 0.000
_reflns_number_gt 3450
_reflns_number_total 3664
_reflns_threshold_expression 'I > 2\s(I)'
_cod_data_source_file jo0c01093_si_002.cif
_cod_data_source_block luo-2019-10-28
_cod_original_cell_volume 1027.74(6)
_cod_database_code 4038607
_shelxl_version_number 2014-1
_chemical_oxdiff_formula 'C1 H1 O1 S1 I1'
_shelx_space_group_comment
;
The symmetry employed for this shelxl refinement is uniquely defined
by the following loop, which should always be used as a source of
symmetry information in preference to the above space-group names.
They are only intended as comments.
;
_shelx_estimated_absorpt_t_max 0.077
_shelx_estimated_absorpt_t_min 0.072
_reflns_odcompleteness_completeness 100.00
_reflns_odcompleteness_iscentric 1
_reflns_odcompleteness_theta 66.97
_olex2_refinement_description
;
1. Fixed Uiso
 At 1.2 times of:
  All C(H) groups
 At 1.5 times of:
  All C(H,H,H) groups
2.a Ternary CH refined with riding coordinates:
 C9(H9)
2.b Aromatic/amide H refined with riding coordinates:
 C1(H1), C2(H2), C3(H3), C4(H4), C5(H5), C16(H16), C17(H17), C19(H19), C20(H20)
2.c Idealised Me refined as rotating group:
 C13(H13A,H13B,H13C), C14(H14A,H14B,H14C), C21(H21A,H21B,H21C)
;
_olex2_submission_special_instructions 'No special instructions were received'
_oxdiff_exptl_absorpt_empirical_details
;
Empirical correction (ABSPACK) includes:
- Absorption correction using spherical harmonics
- Frame scaling
;
_oxdiff_exptl_absorpt_empirical_full_max 2.614
_oxdiff_exptl_absorpt_empirical_full_min 0.532

loop_
_space_group_symop_operation_xyz
'x, y, z'
'-x, -y, -z'

loop_
_atom_site_label
_atom_site_type_symbol
_atom_site_fract_x
_atom_site_fract_y
_atom_site_fract_z
_atom_site_U_iso_or_equiv
_atom_site_adp_type
_atom_site_occupancy
_atom_site_site_symmetry_order
_atom_site_calc_flag
_atom_site_refinement_flags_posn
_atom_site_refinement_flags_adp
_atom_site_refinement_flags_occupancy
_atom_site_disorder_assembly
_atom_site_disorder_group
I1 I -0.08551(4) 0.23200(4) 0.18560(4) 0.0563(2) Uani 1 1 d . . . . .
S1 S 0.41393(15) 0.72864(13) 0.32862(9) 0.0303(3) Uani 1 1 d . . . . .
S2 S 0.78282(16) 0.87013(14) 0.48056(10) 0.0372(3) Uani 1 1 d . . . . .
O1 O 0.8329(6) 0.6189(5) 0.5027(3) 0.0508(10) Uani 1 1 d . . . . .
O2 O 0.4077(6) 0.1074(5) -0.0284(3) 0.0458(10) Uani 1 1 d . . . . .
C1 C 0.0106(8) 0.6241(7) 0.1233(4) 0.0433(13) Uani 1 1 d . . . . .
H1 H 0.0415 0.5834 0.0743 0.052 Uiso 1 1 calc R . . . .
C2 C -0.0537(9) 0.7256(8) 0.1009(6) 0.0534(16) Uani 1 1 d . . . . .
H2 H -0.0706 0.7499 0.0365 0.064 Uiso 1 1 calc R . . . .
C3 C -0.0932(8) 0.7915(7) 0.1751(6) 0.0528(16) Uani 1 1 d . . . . .
H3 H -0.1340 0.8626 0.1618 0.063 Uiso 1 1 calc R . . . .
C4 C -0.0714(9) 0.7504(9) 0.2687(6) 0.0552(17) Uani 1 1 d . . . . .
H4 H -0.0971 0.7949 0.3190 0.066 Uiso 1 1 calc R . . . .
C5 C -0.0125(7) 0.6450(8) 0.2895(4) 0.0434(13) Uani 1 1 d . . . . .
H5 H -0.0016 0.6167 0.3526 0.052 Uiso 1 1 calc R . . . .
C6 C 0.0307(6) 0.5807(5) 0.2166(4) 0.0273(9) Uani 1 1 d . . . . .
C7 C 0.1030(6) 0.4731(5) 0.2396(4) 0.0301(10) Uani 1 1 d . . . . .
C8 C 0.2720(6) 0.5227(5) 0.2870(3) 0.0261(9) Uani 1 1 d . . . . .
C9 C 0.3723(6) 0.4324(5) 0.3154(4) 0.0279(9) Uani 1 1 d . . . . .
H9 H 0.3139 0.3539 0.3514 0.033 Uiso 1 1 calc R . . . .
C10 C 0.5525(7) 0.5522(5) 0.3900(3) 0.0277(9) Uani 1 1 d . . . . .
C11 C 0.5877(6) 0.7047(5) 0.4016(3) 0.0262(9) Uani 1 1 d . . . . .
C12 C 0.6904(7) 0.5146(7) 0.4425(4) 0.0348(11) Uani 1 1 d . . . . .
C13 C 0.6560(10) 0.3476(8) 0.4201(5) 0.0518(15) Uani 1 1 d . . . . .
H13A H 0.6616 0.3221 0.3534 0.078 Uiso 1 1 calc GR . . . .
H13B H 0.5415 0.2773 0.4205 0.078 Uiso 1 1 calc GR . . . .
H13C H 0.7429 0.3368 0.4721 0.078 Uiso 1 1 calc GR . . . .
C14 C 0.7443(9) 1.0302(7) 0.4486(7) 0.064(2) Uani 1 1 d . . . . .
H14A H 0.6972 1.0132 0.3748 0.097 Uiso 1 1 calc GR . . . .
H14B H 0.8530 1.1277 0.4762 0.097 Uiso 1 1 calc GR . . . .
H14C H 0.6623 1.0346 0.4780 0.097 Uiso 1 1 calc GR . . . .
C15 C 0.3796(6) 0.3479(5) 0.2209(4) 0.0255(9) Uani 1 1 d . . . . .
C16 C 0.2882(7) 0.1843(5) 0.1882(4) 0.0364(12) Uani 1 1 d . . . . .
H16 H 0.2172 0.1251 0.2228 0.044 Uiso 1 1 calc R . . . .
C17 C 0.3010(7) 0.1088(6) 0.1057(5) 0.0390(12) Uani 1 1 d . . . . .
H17 H 0.2390 -0.0006 0.0853 0.047 Uiso 1 1 calc R . . . .
C18 C 0.4063(7) 0.1951(6) 0.0524(4) 0.0308(10) Uani 1 1 d . . . . .
C19 C 0.4996(7) 0.3579(6) 0.0845(4) 0.0319(10) Uani 1 1 d . . . . .
H19 H 0.5722 0.4168 0.0505 0.038 Uiso 1 1 calc R . . . .
C20 C 0.4844(6) 0.4326(5) 0.1672(4) 0.0274(9) Uani 1 1 d . . . . .
H20 H 0.5456 0.5420 0.1873 0.033 Uiso 1 1 calc R . . . .
C21 C 0.5272(10) 0.1855(8) -0.0770(5) 0.0530(16) Uani 1 1 d . . . . .
H21A H 0.5100 0.1120 -0.1347 0.080 Uiso 1 1 calc GR . . . .
H21B H 0.6449 0.2297 -0.0286 0.080 Uiso 1 1 calc GR . . . .
H21C H 0.5087 0.2682 -0.1009 0.080 Uiso 1 1 calc GR . . . .

loop_
_atom_site_aniso_label
_atom_site_aniso_U_11
_atom_site_aniso_U_22
_atom_site_aniso_U_33
_atom_site_aniso_U_23
_atom_site_aniso_U_13
_atom_site_aniso_U_12
I1 0.0292(3) 0.0141(3) 0.1017(4) -0.0055(2) 0.0120(2) 0.00072(19)
S1 0.0225(6) 0.0106(5) 0.0499(7) 0.0009(4) 0.0060(5) 0.0066(5)
S2 0.0254(6) 0.0207(6) 0.0503(7) -0.0097(5) 0.0029(5) 0.0079(5)
O1 0.041(2) 0.047(3) 0.054(2) -0.0011(19) -0.0028(19) 0.027(2)
O2 0.050(2) 0.029(2) 0.060(2) -0.0050(17) 0.0263(19) 0.0188(19)
C1 0.041(3) 0.038(3) 0.048(3) 0.005(2) 0.020(2) 0.014(3)
C2 0.044(4) 0.041(4) 0.066(4) 0.024(3) 0.013(3) 0.016(3)
C3 0.026(3) 0.021(3) 0.093(5) 0.004(3) 0.003(3) 0.009(2)
C4 0.038(3) 0.049(4) 0.075(4) -0.015(3) 0.012(3) 0.028(3)
C5 0.032(3) 0.053(4) 0.044(3) -0.002(2) 0.012(2) 0.022(3)
C6 0.015(2) 0.015(2) 0.038(2) -0.0065(17) 0.0039(17) 0.0002(17)
C7 0.021(2) 0.016(2) 0.041(2) -0.0062(18) 0.0068(19) 0.0033(19)
C8 0.027(2) 0.012(2) 0.036(2) 0.0006(16) 0.0124(19) 0.0065(19)
C9 0.028(2) 0.012(2) 0.042(2) 0.0044(18) 0.015(2) 0.0079(19)
C10 0.034(3) 0.018(2) 0.033(2) 0.0021(17) 0.0115(19) 0.015(2)
C11 0.023(2) 0.020(2) 0.034(2) -0.0016(17) 0.0084(18) 0.0109(19)
C12 0.042(3) 0.035(3) 0.036(2) 0.006(2) 0.013(2) 0.027(3)
C13 0.068(4) 0.042(4) 0.058(3) 0.012(3) 0.013(3) 0.043(3)
C14 0.036(3) 0.018(3) 0.109(6) -0.010(3) 0.002(4) 0.006(3)
C15 0.025(2) 0.008(2) 0.040(2) 0.0002(17) 0.0086(19) 0.0075(18)
C16 0.037(3) 0.008(2) 0.065(3) 0.005(2) 0.029(3) 0.006(2)
C17 0.035(3) 0.010(2) 0.066(3) 0.000(2) 0.023(3) 0.005(2)
C18 0.029(2) 0.018(2) 0.044(3) -0.0001(19) 0.010(2) 0.013(2)
C19 0.033(3) 0.019(2) 0.044(2) 0.0073(19) 0.016(2) 0.011(2)
C20 0.028(2) 0.0070(19) 0.039(2) 0.0018(16) 0.0071(19) 0.0053(18)
C21 0.076(5) 0.043(4) 0.065(4) 0.017(3) 0.043(4) 0.038(4)

loop_
_atom_type_symbol
_atom_type_description
_atom_type_scat_dispersion_real
_atom_type_scat_dispersion_imag
_atom_type_scat_source
C C 0.0181 0.0091 'International Tables Vol C Tables 4.2.6.8 and 6.1.1.4'
H H 0.0000 0.0000 'International Tables Vol C Tables 4.2.6.8 and 6.1.1.4'
I I -0.3257 6.8362 'International Tables Vol C Tables 4.2.6.8 and 6.1.1.4'
O O 0.0492 0.0322 'International Tables Vol C Tables 4.2.6.8 and 6.1.1.4'
S S 0.3331 0.5567 'International Tables Vol C Tables 4.2.6.8 and 6.1.1.4'

loop_
_geom_angle_atom_site_label_1
_geom_angle_atom_site_label_2
_geom_angle_atom_site_label_3
_geom_angle
_geom_angle_site_symmetry_1
_geom_angle_site_symmetry_3
_geom_angle_publ_flag
C11 S1 C8 91.9(2) . . ?
C11 S2 C14 102.5(3) . . ?
C18 O2 C21 117.9(4) . . ?
C2 C1 C6 121.8(5) . . ?
C1 C2 C3 119.4(6) . . ?
C4 C3 C2 119.1(5) . . ?
C5 C4 C3 121.2(6) . . ?
C4 C5 C6 120.2(6) . . ?
C1 C6 C5 118.2(5) . . ?
C1 C6 C7 120.8(4) . . ?
C5 C6 C7 120.9(5) . . ?
C6 C7 I1 114.2(3) . . ?
C8 C7 I1 122.4(4) . . ?
C8 C7 C6 123.3(4) . . ?
C7 C8 S1 117.1(4) . . ?
C7 C8 C9 131.3(4) . . ?
C9 C8 S1 111.5(3) . . ?
C8 C9 C15 112.7(4) . . ?
C10 C9 C8 105.9(4) . . ?
C10 C9 C15 112.3(4) . . ?
C11 C10 C9 115.2(4) . . ?
C11 C10 C12 120.2(5) . . ?
C12 C10 C9 124.4(4) . . ?
S2 C11 S1 119.3(3) . . ?
C10 C11 S1 114.1(4) . . ?
C10 C11 S2 126.6(4) . . ?
O1 C12 C10 120.2(5) . . ?
O1 C12 C13 120.1(5) . . ?
C10 C12 C13 119.6(5) . . ?
C16 C15 C9 121.5(4) . . ?
C20 C15 C9 120.7(4) . . ?
C20 C15 C16 117.8(4) . . ?
C17 C16 C15 121.2(4) . . ?
C16 C17 C18 120.5(4) . . ?
O2 C18 C17 115.2(4) . . ?
O2 C18 C19 125.7(4) . . ?
C19 C18 C17 119.2(4) . . ?
C18 C19 C20 119.8(4) . . ?
C19 C20 C15 121.6(4) . . ?

loop_
_geom_bond_atom_site_label_1
_geom_bond_atom_site_label_2
_geom_bond_distance
_geom_bond_site_symmetry_2
_geom_bond_publ_flag
I1 C7 2.108(5) . ?
S1 C8 1.768(4) . ?
S1 C11 1.745(5) . ?
S2 C11 1.742(5) . ?
S2 C14 1.808(7) . ?
O1 C12 1.224(7) . ?
O2 C18 1.364(6) . ?
O2 C21 1.402(7) . ?
C1 C2 1.374(10) . ?
C1 C6 1.379(8) . ?
C2 C3 1.384(11) . ?
C3 C4 1.375(11) . ?
C4 C5 1.371(10) . ?
C5 C6 1.385(7) . ?
C6 C7 1.480(7) . ?
C7 C8 1.323(7) . ?
C8 C9 1.528(6) . ?
C9 C10 1.508(7) . ?
C9 C15 1.529(6) . ?
C10 C11 1.362(6) . ?
C10 C12 1.476(7) . ?
C12 C13 1.505(8) . ?
C15 C16 1.392(6) . ?
C15 C20 1.391(6) . ?
C16 C17 1.374(7) . ?
C17 C18 1.394(7) . ?
C18 C19 1.385(7) . ?
C19 C20 1.385(7) . ?
